data_4115829
loop_
_publ_author_name
'Anna Y. Kornienko'
'Thomas J. Emge'
'John G. Brennan'

_publ_contact_author_address
; 
 Department of Chemistry 
 Rutgers, The State University of New Jersey
 610 Taylor Road
 Piscataway, New Jersey  08854-8087  U.S.A. 
;
_publ_contact_author_email bren@rutchem.rutgers.edu
_publ_contact_author_name 'J. G. Brennan'
_publ_section_title
;
 Chalcogen-Rich Lanthanide Clusters: Cluster Reactivity and the Influence
 of Ancillary Ligands on Structure
;
_journal_name_full 'Journal of the American Chemical Society'
_journal_page_first 11933
_journal_page_last 11939
_journal_paper_doi 10.1021/ja011487u
_journal_volume 123
_journal_year 2001
_chemical_formula_moiety '(py)8Yb4Se(Se2)4(SeC6H5)(SeC6H5)x(Se2C6H5)1-x + 2(py)'
_chemical_formula_sum 'C62 H60 N10 Se11.38 Yb4'
_chemical_formula_weight 2535.53
_space_group_IT_number 14
_symmetry_cell_setting monoclinic
_symmetry_space_group_name_Hall '-P 2ybc'
_symmetry_space_group_name_H-M 'P 1 21/c 1'
_atom_sites_solution_hydrogens geom
_atom_sites_solution_primary direct
_atom_sites_solution_secondary difmap
_audit_creation_method SHELXL-97
_cell_angle_alpha 90.00(6)
_cell_angle_beta 92.25(4)
_cell_angle_gamma 90.00(5)
_cell_formula_units_Z 4
_cell_length_a 12.405(6)
_cell_length_b 30.97(2)
_cell_length_c 18.881(10)
_cell_measurement_reflns_used 25
_cell_measurement_temperature 153(5)
_cell_measurement_theta_max 16.9
_cell_measurement_theta_min 14.0
_cell_volume 7248(7)
_computing_cell_refinement CAD4
_computing_data_collection CAD4
_computing_data_reduction 'local program'
_computing_molecular_graphics 'XPMA/ZORTEP (Zsolnai, 1997)'
_computing_structure_refinement 'SHELXL-97 (Sheldrick, 1997)'
_computing_structure_solution 'SHELXS-97 (Sheldrick, 1990)'
_diffrn_ambient_temperature 153(5)
_diffrn_measured_fraction_theta_full 0.986
_diffrn_measured_fraction_theta_max 0.986
_diffrn_measurement_device_type 'Nonius CAD4 difractometer'
_diffrn_measurement_method '\w-\q scans'
_diffrn_radiation_monochromator graphite
_diffrn_radiation_source 'fine-focus sealed tube'
_diffrn_radiation_type MoK\a
_diffrn_radiation_wavelength 0.71073
_diffrn_reflns_av_R_equivalents 0.0000
_diffrn_reflns_av_sigmaI/netI 0.0613
_diffrn_reflns_limit_h_max 0
_diffrn_reflns_limit_h_min -14
_diffrn_reflns_limit_k_max 35
_diffrn_reflns_limit_k_min 0
_diffrn_reflns_limit_l_max 21
_diffrn_reflns_limit_l_min -21
_diffrn_reflns_number 11137
_diffrn_reflns_theta_full 23.94
_diffrn_reflns_theta_max 23.94
_diffrn_reflns_theta_min 2.04
_diffrn_standards_decay_% 2
_diffrn_standards_interval_time 60
_diffrn_standards_number 3
_exptl_absorpt_coefficient_mu 10.869
_exptl_absorpt_correction_T_max 0.4636
_exptl_absorpt_correction_T_min 0.0655
_exptl_absorpt_correction_type numerical
_exptl_absorpt_process_details SHELX-76
_exptl_crystal_colour red
_exptl_crystal_density_diffrn 2.323
_exptl_crystal_description plate
_exptl_crystal_F_000 4675
_exptl_crystal_size_max 0.44
_exptl_crystal_size_mid 0.28
_exptl_crystal_size_min 0.07
_refine_diff_density_max 3.578
_refine_diff_density_min -2.099
_refine_diff_density_rms 0.319
_refine_ls_extinction_coef 0.00002(2)
_refine_ls_extinction_expression Fc^*^=kFc[1+0.001xFc^2^\l^3^/sin(2\q)]^-1/4^
_refine_ls_extinction_method SHELXL
_refine_ls_goodness_of_fit_ref 1.003
_refine_ls_hydrogen_treatment mixed
_refine_ls_matrix_type full
_refine_ls_number_parameters 811
_refine_ls_number_reflns 11137
_refine_ls_number_restraints 1086
_refine_ls_restrained_S_all 0.966
_refine_ls_R_factor_all 0.1000
_refine_ls_R_factor_gt 0.0558
_refine_ls_shift/su_max 0.002
_refine_ls_shift/su_mean 0.000
_refine_ls_structure_factor_coef Fsqd
_refine_ls_weighting_details 'calc w=1/[\s^2^(Fo^2^)+(0.1020P)^2^+12.0000P] where P=(Fo^2^+2Fc^2^)/3'
_refine_ls_weighting_scheme calc
_refine_ls_wR_factor_gt 0.1409
_refine_ls_wR_factor_ref 0.1536
_reflns_number_gt 7812
_reflns_number_total 11137
_reflns_threshold_expression >2sigma(I)
_cod_data_source_file ja011487u_3.cif
_cod_data_source_block ybsean7
_cod_original_cell_volume 7249(7)
_cod_database_code 4115829

loop_
_symmetry_equiv_pos_as_xyz
'x, y, z'
'x, -y+1/2, z+1/2'
'-x, -y, -z'
'-x, y-1/2, -z-1/2'

loop_
_atom_site_label
_atom_site_type_symbol
_atom_site_fract_x
_atom_site_fract_y
_atom_site_fract_z
_atom_site_U_iso_or_equiv
_atom_site_adp_type
_atom_site_occupancy
_atom_site_symmetry_multiplicity
_atom_site_calc_flag
_atom_site_refinement_flags
_atom_site_disorder_assembly
_atom_site_disorder_group
Yb1 Yb 0.43091(4) 0.600903(19) 0.17600(3) 0.02190(16) Uani 1 1 d . . .
Yb2 Yb 0.35973(4) 0.612605(19) 0.36705(3) 0.01981(15) Uani 1 1 d . . .
Yb3 Yb 0.05960(4) 0.621169(18) 0.32572(3) 0.02097(16) Uani 1 1 d . . .
Yb4 Yb 0.13500(4) 0.611621(19) 0.12819(3) 0.02194(16) Uani 1 1 d . . .
Se1 Se 0.25789(8) 0.64356(4) 0.24223(6) 0.0192(3) Uani 1 1 d . A .
Se2 Se 0.46628(9) 0.54782(4) 0.29546(7) 0.0242(3) Uani 1 1 d . A .
Se3 Se 0.56210(9) 0.61477(5) 0.29784(6) 0.0240(3) Uani 1 1 d . A .
Se4 Se 0.19680(9) 0.55120(5) 0.37405(7) 0.0289(3) Uani 1 1 d . A .
Se5 Se 0.18396(9) 0.62632(5) 0.45164(7) 0.0254(3) Uani 1 1 d . A .
Se6 Se 0.03157(10) 0.55744(5) 0.21716(7) 0.0305(3) Uani 1 1 d . A .
Se7 Se -0.06336(9) 0.62575(5) 0.19390(7) 0.0277(3) Uani 1 1 d . A .
Se8 Se 0.27600(10) 0.54361(5) 0.11248(7) 0.0277(3) Uani 1 1 d . A .
Se9 Se 0.31999(10) 0.60545(5) 0.04346(7) 0.0278(3) Uani 1 1 d . A .
Se10 Se 0.20971(11) 0.49380(5) 0.27439(7) 0.0288(3) Uani 1 1 d . . .
N1 N 0.5683(8) 0.5531(4) 0.1278(6) 0.034(3) Uani 1 1 d U B .
C1 C 0.5490(12) 0.5185(6) 0.0887(9) 0.062(5) Uani 1 1 d U . .
H1 H 0.4767 0.5134 0.0724 0.074 Uiso 1 1 calc R B .
C2 C 0.6254(13) 0.4895(7) 0.0700(10) 0.073(5) Uani 1 1 d U B .
H2 H 0.6057 0.4649 0.0424 0.088 Uiso 1 1 calc R . .
C3 C 0.7300(12) 0.4962(6) 0.0910(9) 0.059(5) Uani 1 1 d U . .
H3 H 0.7846 0.4768 0.0772 0.071 Uiso 1 1 calc R B .
C4 C 0.7551(12) 0.5308(7) 0.1320(9) 0.058(4) Uani 1 1 d U B .
H4 H 0.8278 0.5361 0.1473 0.070 Uiso 1 1 calc R . .
C5 C 0.6723(10) 0.5589(6) 0.1516(8) 0.049(4) Uani 1 1 d U . .
H5 H 0.6895 0.5824 0.1822 0.059 Uiso 1 1 calc R B .
N2A N 0.4655(16) 0.5903(10) 0.4759(13) 0.030(8) Uiso 0.54(2) 1 d PDU A 1
C6A C 0.4152(17) 0.5717(10) 0.5299(12) 0.040(7) Uiso 0.54(2) 1 d PDU A 1
H6A H 0.3386 0.5721 0.5287 0.049 Uiso 0.54(2) 1 calc PR A 1
C7A C 0.468(2) 0.5522(11) 0.5863(14) 0.056(8) Uiso 0.54(2) 1 d PDU A 1
H7A H 0.4291 0.5357 0.6191 0.067 Uiso 0.54(2) 1 calc PR A 1
C8A C 0.5799(17) 0.5568(10) 0.5951(14) 0.043(8) Uiso 0.54(2) 1 d PDU A 1
H8A H 0.6179 0.5468 0.6365 0.052 Uiso 0.54(2) 1 calc PR A 1
C9A C 0.6337(17) 0.5771(11) 0.5396(12) 0.037(6) Uiso 0.54(2) 1 d PDU A 1
H9A H 0.7101 0.5795 0.5412 0.045 Uiso 0.54(2) 1 calc PR A 1
C10A C 0.5739(16) 0.5932(10) 0.4835(11) 0.028(6) Uiso 0.54(2) 1 d PDU A 1
H10A H 0.6111 0.6075 0.4472 0.034 Uiso 0.54(2) 1 calc PR A 1
N2B N 0.474(2) 0.5896(9) 0.4680(15) 0.019(8) Uiso 0.46(2) 1 d PDU A 2
C6B C 0.4510(19) 0.5511(8) 0.4961(13) 0.031(7) Uiso 0.46(2) 1 d PDU A 2
H6B H 0.3887 0.5364 0.4779 0.037 Uiso 0.46(2) 1 calc PR A 2
C7B C 0.511(2) 0.5314(9) 0.5493(15) 0.047(8) Uiso 0.46(2) 1 d PDU A 2
H7B H 0.4912 0.5039 0.5667 0.056 Uiso 0.46(2) 1 calc PR A 2
C8B C 0.602(2) 0.5531(9) 0.5775(18) 0.042(8) Uiso 0.46(2) 1 d PDU A 2
H8B H 0.6490 0.5399 0.6122 0.050 Uiso 0.46(2) 1 calc PR A 2
C9B C 0.622(2) 0.5951(11) 0.5523(15) 0.041(8) Uiso 0.46(2) 1 d PDU A 2
H9B H 0.6774 0.6124 0.5738 0.049 Uiso 0.46(2) 1 calc PR A 2
C10B C 0.560(2) 0.6105(9) 0.4969(14) 0.029(7) Uiso 0.46(2) 1 d PDU A 2
H10B H 0.5788 0.6376 0.4773 0.035 Uiso 0.46(2) 1 calc PR A 2
N3 N 0.4103(9) 0.6861(4) 0.3980(6) 0.034(3) Uani 1 1 d U A .
C11 C 0.4118(11) 0.6989(5) 0.4658(8) 0.041(3) Uani 1 1 d U . .
H11 H 0.3914 0.6790 0.5012 0.049 Uiso 1 1 calc R A .
C12 C 0.4425(12) 0.7405(5) 0.4859(7) 0.040(3) Uani 1 1 d U A .
H12 H 0.4452 0.7481 0.5347 0.048 Uiso 1 1 calc R . .
C13 C 0.4685(14) 0.7702(6) 0.4371(9) 0.055(4) Uani 1 1 d U . .
H13 H 0.4876 0.7989 0.4501 0.066 Uiso 1 1 calc R A .
C14 C 0.4662(13) 0.7569(6) 0.3676(8) 0.049(4) Uani 1 1 d U A .
H14 H 0.4840 0.7766 0.3313 0.059 Uiso 1 1 calc R . .
C15 C 0.4385(10) 0.7157(5) 0.3509(7) 0.035(3) Uani 1 1 d U . .
H15 H 0.4392 0.7074 0.3025 0.042 Uiso 1 1 calc R A .
N4 N -0.0716(8) 0.5708(4) 0.3799(6) 0.027(3) Uani 1 1 d U A .
C16 C -0.0546(10) 0.5529(5) 0.4462(8) 0.035(3) Uani 1 1 d U . .
H16 H 0.0106 0.5591 0.4723 0.042 Uiso 1 1 calc R A .
C17 C -0.1283(11) 0.5267(6) 0.4752(10) 0.055(4) Uani 1 1 d U A .
H17 H -0.1145 0.5156 0.5216 0.066 Uiso 1 1 calc R . .
C18 C -0.2213(13) 0.5160(7) 0.4395(11) 0.069(5) Uani 1 1 d U . .
H18 H -0.2727 0.4976 0.4603 0.083 Uiso 1 1 calc R A .
C19 C -0.2392(12) 0.5322(7) 0.3729(10) 0.061(5) Uani 1 1 d U A .
H19 H -0.3031 0.5246 0.3465 0.073 Uiso 1 1 calc R . .
C20 C -0.1634(10) 0.5604(5) 0.3427(8) 0.039(3) Uani 1 1 d U . .
H20 H -0.1771 0.5719 0.2965 0.046 Uiso 1 1 calc R A .
N5 N -0.0953(8) 0.6599(4) 0.3849(6) 0.033(3) Uani 1 1 d U A .
C21 C -0.1069(12) 0.6581(6) 0.4554(9) 0.049(4) Uani 1 1 d U . .
H21 H -0.0546 0.6428 0.4837 0.059 Uiso 1 1 calc R A .
C22 C -0.1915(12) 0.6775(6) 0.4883(9) 0.056(4) Uani 1 1 d U A .
H22 H -0.1979 0.6757 0.5382 0.067 Uiso 1 1 calc R . .
C23 C -0.2689(13) 0.7001(7) 0.4451(11) 0.069(5) Uani 1 1 d U . .
H23 H -0.3282 0.7139 0.4660 0.083 Uiso 1 1 calc R A .
C24 C -0.2585(12) 0.7021(7) 0.3769(10) 0.061(5) Uani 1 1 d U A .
H24 H -0.3102 0.7169 0.3476 0.073 Uiso 1 1 calc R . .
C25 C -0.1713(10) 0.6822(5) 0.3479(9) 0.042(4) Uani 1 1 d U . .
H25 H -0.1644 0.6845 0.2981 0.050 Uiso 1 1 calc R A .
N6 N 0.0792(8) 0.7041(4) 0.3152(6) 0.030(3) Uani 1 1 d U A .
C26 C 0.1266(13) 0.7260(6) 0.3667(10) 0.052(4) Uani 1 1 d U . .
H26 H 0.1512 0.7110 0.4080 0.062 Uiso 1 1 calc R A .
C27 C 0.1421(17) 0.7691(7) 0.3636(11) 0.076(5) Uani 1 1 d U A .
H27 H 0.1778 0.7832 0.4026 0.091 Uiso 1 1 calc R . .
C28 C 0.1085(16) 0.7928(6) 0.3070(11) 0.068(5) Uani 1 1 d U . .
H28 H 0.1166 0.8232 0.3053 0.082 Uiso 1 1 calc R A .
C29 C 0.0635(17) 0.7704(7) 0.2540(11) 0.072(5) Uani 1 1 d U A .
H29 H 0.0383 0.7847 0.2120 0.086 Uiso 1 1 calc R . .
C30 C 0.0533(15) 0.7266(6) 0.2601(10) 0.060(4) Uani 1 1 d U . .
H30 H 0.0246 0.7114 0.2199 0.072 Uiso 1 1 calc R A .
N7A N 0.0465(19) 0.5880(8) 0.0159(11) 0.027(7) Uiso 0.54(2) 1 d PDU A 1
C31A C 0.058(3) 0.6073(11) -0.0464(14) 0.039(9) Uiso 0.54(2) 1 d PDU A 1
H31A H 0.0966 0.6338 -0.0458 0.047 Uiso 0.54(2) 1 calc PR A 1
C32A C 0.020(3) 0.5927(12) -0.1116(13) 0.054(9) Uiso 0.54(2) 1 d PDU A 1
H32A H 0.0296 0.6088 -0.1537 0.064 Uiso 0.54(2) 1 calc PR A 1
C33A C -0.035(3) 0.5530(9) -0.1128(13) 0.047(7) Uiso 0.54(2) 1 d PDU A 1
H33A H -0.0597 0.5403 -0.1562 0.056 Uiso 0.54(2) 1 calc PR A 1
C34A C -0.052(2) 0.5327(9) -0.0474(12) 0.058(8) Uiso 0.54(2) 1 d PDU A 1
H34A H -0.0906 0.5062 -0.0456 0.070 Uiso 0.54(2) 1 calc PR A 1
C35A C -0.012(2) 0.5520(9) 0.0137(12) 0.041(7) Uiso 0.54(2) 1 d PDU A 1
H35A H -0.0271 0.5386 0.0575 0.049 Uiso 0.54(2) 1 calc PR A 1
N7B N 0.030(2) 0.5957(11) 0.0177(14) 0.035(8) Uiso 0.46(2) 1 d PDU A 2
C31B C 0.066(3) 0.6005(15) -0.0478(15) 0.037(9) Uiso 0.46(2) 1 d PDU A 2
H31B H 0.1286 0.6178 -0.0524 0.045 Uiso 0.46(2) 1 calc PR A 2
C32B C 0.021(3) 0.5826(16) -0.1092(15) 0.048(9) Uiso 0.46(2) 1 d PDU A 2
H32B H 0.0571 0.5843 -0.1527 0.057 Uiso 0.46(2) 1 calc PR A 2
C33B C -0.079(3) 0.5618(12) -0.1046(13) 0.043(8) Uiso 0.46(2) 1 d PDU A 2
H33B H -0.1199 0.5534 -0.1459 0.052 Uiso 0.46(2) 1 calc PR A 2
C34B C -0.116(2) 0.5539(11) -0.0361(13) 0.042(8) Uiso 0.46(2) 1 d PDU A 2
H34B H -0.1752 0.5351 -0.0289 0.050 Uiso 0.46(2) 1 calc PR A 2
C35B C -0.063(2) 0.5744(11) 0.0196(12) 0.038(7) Uiso 0.46(2) 1 d PDU A 2
H35B H -0.0964 0.5732 0.0641 0.045 Uiso 0.46(2) 1 calc PR A 2
N8 N 0.1137(8) 0.6840(4) 0.0836(6) 0.034(3) Uani 1 1 d U A .
C36 C 0.1947(11) 0.7130(5) 0.0882(8) 0.043(4) Uani 1 1 d U . .
H36 H 0.2643 0.7034 0.1038 0.052 Uiso 1 1 calc R A .
C37 C 0.1812(13) 0.7557(6) 0.0713(9) 0.053(4) Uani 1 1 d U A .
H37 H 0.2399 0.7753 0.0769 0.064 Uiso 1 1 calc R . .
C38 C 0.0838(13) 0.7698(6) 0.0467(9) 0.053(4) Uani 1 1 d U . .
H38 H 0.0733 0.7995 0.0357 0.064 Uiso 1 1 calc R A .
C39 C 0.0003(13) 0.7412(6) 0.0377(9) 0.056(4) Uani 1 1 d U A .
H39 H -0.0679 0.7503 0.0184 0.068 Uiso 1 1 calc R . .
C40 C 0.0178(11) 0.6988(5) 0.0575(8) 0.038(3) Uani 1 1 d U . .
H40 H -0.0405 0.6791 0.0524 0.045 Uiso 1 1 calc R A .
C41 C 0.1182(11) 0.4495(5) 0.3099(7) 0.032(3) Uani 1 1 d U A .
C42 C 0.0186(13) 0.4586(5) 0.3374(9) 0.052(4) Uani 1 1 d U . .
H42 H -0.0060 0.4876 0.3389 0.063 Uiso 1 1 calc R A .
C43 C -0.0441(16) 0.4264(6) 0.3623(11) 0.067(5) Uani 1 1 d U A .
H43 H -0.1108 0.4339 0.3821 0.080 Uiso 1 1 calc R . .
C44 C -0.0158(17) 0.3840(7) 0.3603(10) 0.069(5) Uani 1 1 d U . .
H44 H -0.0604 0.3622 0.3790 0.082 Uiso 1 1 calc R A .
C45 C 0.0765(16) 0.3744(7) 0.3313(11) 0.071(5) Uani 1 1 d U A .
H45 H 0.0958 0.3449 0.3267 0.085 Uiso 1 1 calc R . .
C46 C 0.1467(14) 0.4059(5) 0.3073(9) 0.051(4) Uani 1 1 d U . .
H46 H 0.2140 0.3977 0.2890 0.061 Uiso 1 1 calc R A .
Se1A Se 0.51098(13) 0.67178(6) 0.10797(8) 0.0496(5) Uani 0.604(7) 1 d P B 1
C47A C 0.5970(16) 0.7177(7) 0.1524(13) 0.060(8) Uiso 0.604(7) 1 d PGU B 1
C48A C 0.5537(12) 0.7557(9) 0.1782(14) 0.072(8) Uiso 0.604(7) 1 d PGU B 1
H48A H 0.4777 0.7596 0.1775 0.086 Uiso 0.604(7) 1 calc PR B 1
C49A C 0.6216(19) 0.7879(7) 0.2051(13) 0.091(9) Uiso 0.604(7) 1 d PGU B 1
H49A H 0.5920 0.8139 0.2228 0.109 Uiso 0.604(7) 1 calc PR B 1
C50A C 0.7328(17) 0.7822(7) 0.2062(12) 0.091(8) Uani 0.604(7) 1 d PGU B 1
H50A H 0.7791 0.8043 0.2245 0.110 Uiso 0.604(7) 1 calc PR B 1
C51A C 0.7761(12) 0.7442(8) 0.1803(11) 0.073(8) Uani 0.604(7) 1 d PGU B 1
H51A H 0.8521 0.7403 0.1810 0.088 Uiso 0.604(7) 1 calc PR B 1
C52A C 0.7082(17) 0.7119(7) 0.1534(11) 0.061(7) Uiso 0.604(7) 1 d PGU B 1
H52A H 0.7378 0.6860 0.1358 0.073 Uiso 0.604(7) 1 calc PR B 1
Se1B Se 0.51098(13) 0.67178(6) 0.10797(8) 0.0496(5) Uani 0.396(7) 1 d P B 2
Se12 Se 0.6422(4) 0.70567(17) 0.1783(3) 0.057(2) Uani 0.396(7) 1 d P B 2
C47B C 0.561(3) 0.7592(11) 0.179(2) 0.075(10) Uiso 0.396(7) 1 d PGU B 2
C48B C 0.619(2) 0.7975(14) 0.176(2) 0.096(10) Uiso 0.396(7) 1 d PGU B 2
H48B H 0.6958 0.7967 0.1747 0.116 Uiso 0.396(7) 1 calc PR B 2
C49B C 0.566(3) 0.8369(12) 0.1760(19) 0.102(11) Uani 0.396(7) 1 d PGU B 2
H49B H 0.6054 0.8630 0.1740 0.123 Uiso 0.396(7) 1 calc PR B 2
C50B C 0.454(3) 0.8379(10) 0.1786(18) 0.088(11) Uani 0.396(7) 1 d PGU B 2
H50B H 0.4171 0.8649 0.1783 0.105 Uiso 0.396(7) 1 calc PR B 2
C51B C 0.396(2) 0.7997(13) 0.1815(16) 0.078(10) Uani 0.396(7) 1 d PGU B 2
H51B H 0.3194 0.8004 0.1832 0.094 Uiso 0.396(7) 1 calc PR B 2
C52B C 0.450(3) 0.7603(10) 0.1819(17) 0.076(8) Uani 0.396(7) 1 d PGU B 2
H52B H 0.4099 0.7341 0.1839 0.092 Uiso 0.396(7) 1 calc PR B 2
N9A N -0.240(5) 0.6417(17) -0.150(2) 0.133(14) Uiso 0.48(2) 1 d PDU C 1
C53A C -0.209(5) 0.6761(17) -0.111(3) 0.130(14) Uiso 0.48(2) 1 d PDU C 1
H53A H -0.1802 0.7007 -0.1335 0.156 Uiso 0.48(2) 1 calc PR C 1
C54A C -0.218(5) 0.6767(16) -0.039(3) 0.113(13) Uiso 0.48(2) 1 d PDU C 1
H54A H -0.1932 0.6996 -0.0091 0.136 Uiso 0.48(2) 1 calc PR C 1
C55A C -0.266(4) 0.6414(15) -0.016(2) 0.084(11) Uiso 0.48(2) 1 d PDU C 1
H55A H -0.2914 0.6437 0.0302 0.101 Uiso 0.48(2) 1 calc PR C 1
C56A C -0.284(5) 0.6035(17) -0.047(3) 0.124(14) Uiso 0.48(2) 1 d PDU C 1
H56A H -0.3071 0.5786 -0.0223 0.148 Uiso 0.48(2) 1 calc PR C 1
C57A C -0.265(5) 0.6047(17) -0.117(3) 0.132(14) Uiso 0.48(2) 1 d PDU C 1
H57A H -0.2688 0.5787 -0.1441 0.158 Uiso 0.48(2) 1 calc PR C 1
N9B N -0.289(5) 0.6397(17) -0.166(2) 0.142(14) Uiso 0.52(2) 1 d PDU C 2
C53B C -0.267(4) 0.6693(16) -0.116(2) 0.108(12) Uiso 0.52(2) 1 d PDU C 2
H53B H -0.2384 0.6964 -0.1286 0.130 Uiso 0.52(2) 1 calc PR C 2
C54B C -0.285(4) 0.6612(17) -0.046(2) 0.100(11) Uiso 0.52(2) 1 d PDU C 2
H54B H -0.2576 0.6780 -0.0071 0.120 Uiso 0.52(2) 1 calc PR C 2
C55B C -0.347(4) 0.6268(16) -0.040(3) 0.114(13) Uiso 0.52(2) 1 d PDU C 2
H55B H -0.3783 0.6243 0.0050 0.137 Uiso 0.52(2) 1 calc PR C 2
C56B C -0.375(5) 0.5952(17) -0.084(3) 0.136(14) Uiso 0.52(2) 1 d PDU C 2
H56B H -0.4140 0.5703 -0.0709 0.163 Uiso 0.52(2) 1 calc PR C 2
C57B C -0.340(5) 0.6029(19) -0.150(3) 0.144(16) Uiso 0.52(2) 1 d PDU C 2
H57B H -0.3513 0.5817 -0.1860 0.173 Uiso 0.52(2) 1 calc PR C 2
N10A N 0.343(2) 0.6169(11) 0.6429(12) 0.090(9) Uani 0.491(11) 1 d PGU D 1
C58A C 0.323(2) 0.6593(10) 0.6626(16) 0.089(10) Uani 0.491(11) 1 d PGU D 1
H58A H 0.3034 0.6802 0.6275 0.107 Uiso 0.491(11) 1 calc PR D 1
C59A C 0.331(2) 0.6712(9) 0.7336(19) 0.105(10) Uani 0.491(11) 1 d PGU D 1
H59A H 0.3172 0.7001 0.7471 0.126 Uiso 0.491(11) 1 calc PR D 1
C60A C 0.359(3) 0.6406(13) 0.7850(12) 0.106(8) Uani 0.491(11) 1 d PGU D 1
H60A H 0.3651 0.6487 0.8335 0.127 Uiso 0.491(11) 1 calc PR D 1
C61A C 0.380(3) 0.5982(11) 0.7653(15) 0.103(8) Uani 0.491(11) 1 d PGU D 1
H61A H 0.3990 0.5773 0.8004 0.124 Uiso 0.491(11) 1 calc PR D 1
C62A C 0.371(2) 0.5864(8) 0.6943(17) 0.098(10) Uani 0.491(11) 1 d PGU D 1
H62A H 0.3851 0.5574 0.6808 0.117 Uiso 0.491(11) 1 calc PR D 1
N10B N 0.346(3) 0.6257(8) 0.8498(14) 0.105(9) Uani 0.509(11) 1 d PGU D 2
C58B C 0.2585(19) 0.6086(10) 0.8109(16) 0.082(8) Uani 0.509(11) 1 d PGU D 2
H58B H 0.1898 0.6221 0.8124 0.098 Uiso 0.509(11) 1 calc PR D 2
C59B C 0.272(2) 0.5719(10) 0.7698(14) 0.091(9) Uani 0.509(11) 1 d PGU D 2
H59B H 0.2119 0.5603 0.7433 0.109 Uiso 0.509(11) 1 calc PR D 2
C60B C 0.372(3) 0.5523(8) 0.7676(15) 0.097(9) Uani 0.509(11) 1 d PGU D 2
H60B H 0.3811 0.5272 0.7395 0.117 Uiso 0.509(11) 1 calc PR D 2
C61B C 0.4596(19) 0.5693(11) 0.8065(18) 0.107(9) Uani 0.509(11) 1 d PGU D 2
H61B H 0.5283 0.5559 0.8050 0.128 Uiso 0.509(11) 1 calc PR D 2
C62B C 0.447(2) 0.6060(11) 0.8476(16) 0.111(10) Uani 0.509(11) 1 d PGU D 2
H62B H 0.5063 0.6177 0.8742 0.133 Uiso 0.509(11) 1 calc PR D 2

loop_
_atom_site_aniso_label
_atom_site_aniso_U_11
_atom_site_aniso_U_22
_atom_site_aniso_U_33
_atom_site_aniso_U_23
_atom_site_aniso_U_13
_atom_site_aniso_U_12
Yb1 0.0225(3) 0.0192(3) 0.0238(3) -0.0021(2) -0.0019(2) -0.0001(2)
Yb2 0.0203(3) 0.0166(3) 0.0223(3) 0.0003(2) -0.0023(2) 0.0006(2)
Yb3 0.0202(3) 0.0140(3) 0.0285(3) 0.0010(2) -0.0017(2) 0.0018(2)
Yb4 0.0237(3) 0.0145(3) 0.0270(3) -0.0015(2) -0.0069(2) -0.0010(2)
Se1 0.0219(6) 0.0122(7) 0.0230(6) -0.0008(5) -0.0040(5) 0.0000(5)
Se2 0.0232(6) 0.0167(8) 0.0324(7) 0.0007(6) -0.0019(5) 0.0029(5)
Se3 0.0202(6) 0.0253(8) 0.0261(7) 0.0024(6) -0.0025(5) -0.0024(5)
Se4 0.0215(6) 0.0247(8) 0.0402(8) 0.0161(7) -0.0021(5) -0.0002(5)
Se5 0.0223(6) 0.0279(9) 0.0260(7) -0.0016(6) 0.0008(5) 0.0001(5)
Se6 0.0316(7) 0.0188(8) 0.0410(8) -0.0036(6) 0.0014(6) -0.0077(6)
Se7 0.0240(6) 0.0199(8) 0.0385(7) 0.0030(6) -0.0066(5) 0.0045(5)
Se8 0.0292(6) 0.0155(8) 0.0380(8) -0.0070(6) -0.0033(5) -0.0006(5)
Se9 0.0321(7) 0.0271(9) 0.0238(7) -0.0023(6) -0.0039(5) -0.0034(6)
Se10 0.0388(7) 0.0142(8) 0.0330(7) 0.0004(6) -0.0043(6) 0.0002(6)
N1 0.032(5) 0.036(7) 0.033(6) -0.014(5) -0.007(5) 0.007(5)
C1 0.037(7) 0.070(11) 0.079(10) -0.059(9) -0.003(7) 0.011(7)
C2 0.050(8) 0.081(12) 0.088(11) -0.049(10) -0.001(8) 0.015(8)
C3 0.040(7) 0.070(11) 0.068(10) -0.038(9) 0.008(7) 0.017(8)
C4 0.039(7) 0.070(11) 0.065(9) -0.028(9) -0.003(7) 0.012(8)
C5 0.026(6) 0.066(11) 0.056(8) -0.024(8) 0.007(6) -0.007(7)
N3 0.035(6) 0.031(7) 0.037(6) -0.003(5) 0.004(5) 0.001(5)
C11 0.051(8) 0.029(8) 0.042(7) -0.001(7) 0.003(7) -0.002(7)
C12 0.063(8) 0.029(8) 0.028(7) -0.009(6) -0.002(6) -0.004(7)
C13 0.076(10) 0.036(9) 0.054(8) -0.010(7) -0.002(8) -0.007(8)
C14 0.069(9) 0.031(9) 0.048(8) -0.008(7) 0.003(7) -0.009(7)
C15 0.041(7) 0.031(8) 0.033(7) -0.004(6) 0.001(6) -0.007(6)
N4 0.022(5) 0.020(6) 0.041(6) 0.008(5) 0.006(4) 0.004(4)
C16 0.017(6) 0.039(9) 0.050(7) 0.002(7) 0.007(5) 0.004(6)
C17 0.025(7) 0.064(11) 0.077(10) 0.030(9) 0.003(6) 0.003(7)
C18 0.041(8) 0.065(11) 0.102(11) 0.057(10) 0.006(8) -0.007(8)
C19 0.029(7) 0.070(11) 0.083(10) 0.022(9) -0.007(7) -0.013(7)
C20 0.022(6) 0.040(9) 0.053(8) 0.013(7) -0.002(6) 0.001(6)
N5 0.035(5) 0.017(6) 0.048(6) -0.015(5) 0.013(5) -0.007(5)
C21 0.046(8) 0.032(9) 0.070(9) -0.011(8) 0.011(7) -0.010(7)
C22 0.049(8) 0.055(10) 0.065(9) -0.028(8) 0.028(7) -0.013(7)
C23 0.039(8) 0.079(12) 0.092(11) -0.023(10) 0.014(8) 0.004(8)
C24 0.037(7) 0.063(11) 0.082(10) -0.024(9) 0.002(8) 0.021(7)
C25 0.032(7) 0.030(9) 0.064(8) -0.008(7) -0.001(6) 0.014(6)
N6 0.042(6) 0.013(6) 0.037(6) -0.003(5) 0.007(5) 0.000(5)
C26 0.071(9) 0.020(8) 0.064(9) -0.004(7) -0.003(8) -0.001(7)
C27 0.103(12) 0.043(10) 0.079(10) -0.011(9) -0.024(10) -0.016(9)
C28 0.100(11) 0.024(9) 0.081(11) -0.001(8) -0.003(10) -0.003(9)
C29 0.112(12) 0.033(10) 0.071(10) 0.015(8) 0.001(9) 0.002(9)
C30 0.099(11) 0.019(8) 0.061(9) -0.004(8) -0.009(9) 0.008(8)
N8 0.025(5) 0.035(7) 0.043(6) 0.015(6) -0.001(5) 0.000(5)
C36 0.034(7) 0.036(9) 0.058(9) 0.015(7) -0.014(6) -0.006(6)
C37 0.052(8) 0.033(9) 0.074(10) 0.023(8) -0.007(8) -0.006(7)
C38 0.066(9) 0.026(9) 0.067(9) 0.020(8) -0.008(8) 0.003(7)
C39 0.058(8) 0.031(9) 0.080(10) 0.027(8) -0.009(8) 0.017(7)
C40 0.038(7) 0.019(8) 0.055(8) 0.012(7) -0.009(6) -0.009(6)
C41 0.043(6) 0.019(6) 0.033(6) 0.009(5) -0.008(5) 0.003(5)
C42 0.066(9) 0.019(8) 0.072(10) 0.010(8) 0.010(8) -0.004(7)
C43 0.087(10) 0.030(9) 0.085(11) 0.006(9) 0.017(9) -0.029(8)
C44 0.084(10) 0.050(10) 0.073(10) 0.009(9) 0.004(9) -0.025(9)
C45 0.089(11) 0.030(9) 0.093(12) 0.002(9) -0.012(10) -0.017(8)
C46 0.060(8) 0.017(8) 0.074(10) 0.006(8) -0.007(8) 0.003(7)
Se1A 0.0587(10) 0.0542(13) 0.0349(8) 0.0125(8) -0.0105(7) -0.0302(9)
C50A 0.087(13) 0.098(15) 0.091(14) 0.014(13) 0.029(12) -0.001(12)
C51A 0.058(13) 0.078(15) 0.083(14) 0.000(13) 0.005(12) -0.019(12)
Se1B 0.0587(10) 0.0542(13) 0.0349(8) 0.0125(8) -0.0105(7) -0.0302(9)
Se12 0.060(4) 0.045(3) 0.067(3) -0.001(3) -0.008(3) -0.024(2)
C49B 0.110(16) 0.098(19) 0.100(18) 0.039(16) 0.030(16) 0.027(16)
C50B 0.101(17) 0.086(17) 0.076(18) 0.013(17) 0.012(16) 0.024(16)
C51B 0.094(17) 0.085(17) 0.056(16) 0.007(16) 0.015(15) 0.030(14)
C52B 0.086(14) 0.087(14) 0.058(14) 0.027(13) 0.038(13) 0.036(13)
N10A 0.099(16) 0.083(17) 0.087(14) 0.015(13) -0.010(14) 0.007(15)
C58A 0.089(17) 0.085(17) 0.093(15) 0.000(15) -0.006(15) 0.005(16)
C59A 0.109(18) 0.092(17) 0.114(17) 0.000(14) 0.000(16) -0.008(16)
C60A 0.116(15) 0.093(14) 0.107(14) -0.002(12) -0.008(14) -0.005(14)
C61A 0.119(14) 0.090(13) 0.099(12) 0.003(12) -0.004(13) -0.008(13)
C62A 0.117(18) 0.086(17) 0.089(15) 0.005(14) -0.008(16) 0.003(16)
N10B 0.109(14) 0.099(16) 0.107(15) 0.003(13) 0.003(14) -0.003(13)
C58B 0.078(14) 0.074(15) 0.094(15) 0.004(13) 0.015(13) 0.003(13)
C59B 0.098(14) 0.081(16) 0.095(15) 0.009(13) 0.019(14) -0.008(13)
C60B 0.115(15) 0.083(16) 0.095(15) -0.013(14) 0.016(14) 0.007(13)
C61B 0.114(15) 0.093(16) 0.111(16) 0.001(14) 0.002(14) 0.001(14)
C62B 0.115(16) 0.104(18) 0.113(18) -0.011(15) -0.001(16) 0.005(15)

loop_
_atom_type_symbol
_atom_type_description
_atom_type_scat_dispersion_real
_atom_type_scat_dispersion_imag
_atom_type_scat_source
C C 0.0033 0.0016 'International Tables Vol C Tables 4.2.6.8 and 6.1.1.4'
H H 0.0000 0.0000 'International Tables Vol C Tables 4.2.6.8 and 6.1.1.4'
N N 0.0061 0.0033 'International Tables Vol C Tables 4.2.6.8 and 6.1.1.4'
Se Se -0.0929 2.2259 'International Tables Vol C Tables 4.2.6.8 and 6.1.1.4'
Yb Yb -0.3850 5.5486 'International Tables Vol C Tables 4.2.6.8 and 6.1.1.4'

loop_
_geom_angle_atom_site_label_1
_geom_angle_atom_site_label_2
_geom_angle_atom_site_label_3
_geom_angle
N1 Yb1 Se1A 92.2(3)
N1 Yb1 Se3 90.4(3)
Se1A Yb1 Se3 93.01(7)
N1 Yb1 Se2 81.7(3)
Se1A Yb1 Se2 142.56(6)
Se3 Yb1 Se2 50.42(5)
N1 Yb1 Se9 91.3(3)
Se1A Yb1 Se9 73.58(7)
Se3 Yb1 Se9 166.53(5)
Se2 Yb1 Se9 143.01(5)
N1 Yb1 Se8 86.3(3)
Se1A Yb1 Se8 123.47(6)
Se3 Yb1 Se8 143.45(6)
Se2 Yb1 Se8 93.15(6)
Se9 Yb1 Se8 50.01(6)
N1 Yb1 Se1 170.5(3)
Se1A Yb1 Se1 97.29(7)
Se3 Yb1 Se1 89.53(6)
Se2 Yb1 Se1 90.90(6)
Se9 Yb1 Se1 90.96(6)
Se8 Yb1 Se1 88.07(6)
N3 Yb2 N2B 87.1(7)
N3 Yb2 N2A 86.5(8)
N2B Yb2 N2A 4.2(13)
N3 Yb2 Se4 144.2(2)
N2B Yb2 Se4 99.5(5)
N2A Yb2 Se4 97.5(5)
N3 Yb2 Se2 132.1(2)
N2B Yb2 Se2 84.0(8)
N2A Yb2 Se2 87.5(8)
Se4 Yb2 Se2 83.68(6)
N3 Yb2 Se5 85.4(2)
N2B Yb2 Se5 92.3(8)
N2A Yb2 Se5 88.2(6)
Se4 Yb2 Se5 59.37(6)
Se2 Yb2 Se5 141.82(5)
N3 Yb2 Se1 89.2(3)
N2B Yb2 Se1 171.1(6)
N2A Yb2 Se1 174.2(5)
Se4 Yb2 Se1 88.25(6)
Se2 Yb2 Se1 92.60(6)
Se5 Yb2 Se1 95.33(6)
N3 Yb2 Se3 82.3(2)
N2B Yb2 Se3 82.6(7)
N2A Yb2 Se3 86.6(5)
Se4 Yb2 Se3 133.33(6)
Se2 Yb2 Se3 49.93(5)
Se5 Yb2 Se3 166.86(5)
Se1 Yb2 Se3 89.01(6)
N4 Yb3 N5 66.6(4)
N4 Yb3 N6 135.6(3)
N5 Yb3 N6 69.1(3)
N4 Yb3 Se5 92.0(3)
N5 Yb3 Se5 90.0(3)
N6 Yb3 Se5 87.6(3)
N4 Yb3 Se6 78.4(3)
N5 Yb3 Se6 124.4(3)
N6 Yb3 Se6 129.8(3)
Se5 Yb3 Se6 134.36(6)
N4 Yb3 Se7 93.0(3)
N5 Yb3 Se7 88.4(3)
N6 Yb3 Se7 86.2(3)
Se5 Yb3 Se7 173.69(5)
Se6 Yb3 Se7 50.71(6)
N4 Yb3 Se4 77.7(2)
N5 Yb3 Se4 131.2(3)
N6 Yb3 Se4 135.6(3)
Se5 Yb3 Se4 58.18(6)
Se6 Yb3 Se4 76.19(6)
Se7 Yb3 Se4 126.78(6)
N4 Yb3 Se1 154.6(2)
N5 Yb3 Se1 138.8(3)
N6 Yb3 Se1 69.8(2)
Se5 Yb3 Se1 89.84(5)
Se6 Yb3 Se1 82.21(6)
Se7 Yb3 Se1 87.28(5)
Se4 Yb3 Se1 81.75(6)
N8 Yb4 N7A 86.3(7)
N8 Yb4 N7B 81.0(9)
N7A Yb4 N7B 7.4(12)
N8 Yb4 Se6 137.8(3)
N7A Yb4 Se6 98.2(5)
N7B Yb4 Se6 98.7(6)
N8 Yb4 Se8 137.3(3)
N7A Yb4 Se8 86.8(6)
N7B Yb4 Se8 94.2(9)
Se6 Yb4 Se8 84.96(6)
N8 Yb4 Se1 89.3(3)
N7A Yb4 Se1 171.4(5)
N7B Yb4 Se1 170.1(8)
Se6 Yb4 Se1 89.94(6)
Se8 Yb4 Se1 91.40(7)
N8 Yb4 Se7 85.6(3)
N7A Yb4 Se7 93.3(6)
N7B Yb4 Se7 87.8(7)
Se6 Yb4 Se7 52.28(6)
Se8 Yb4 Se7 136.86(6)
Se1 Yb4 Se7 93.75(6)
N8 Yb4 Se9 86.9(3)
N7A Yb4 Se9 80.7(6)
N7B Yb4 Se9 85.6(7)
Se6 Yb4 Se9 135.33(6)
Se8 Yb4 Se9 50.37(6)
Se1 Yb4 Se9 91.70(6)
Se7 Yb4 Se9 170.71(5)
Yb4 Se1 Yb2 138.42(6)
Yb4 Se1 Yb1 83.94(6)
Yb2 Se1 Yb1 83.56(6)
Yb4 Se1 Yb3 83.70(5)
Yb2 Se1 Yb3 80.42(5)
Yb1 Se1 Yb3 139.19(6)
Se3 Se2 Yb2 67.07(6)
Se3 Se2 Yb1 64.50(7)
Yb2 Se2 Yb1 84.59(6)
Se2 Se3 Yb1 65.08(7)
Se2 Se3 Yb2 63.00(6)
Yb1 Se3 Yb2 83.11(5)
Se10 Se4 Se5 165.61(7)
Se10 Se4 Yb2 111.58(7)
Se5 Se4 Yb2 60.37(6)
Se10 Se4 Yb3 109.74(7)
Se5 Se4 Yb3 59.20(6)
Yb2 Se4 Yb3 83.80(6)
Se4 Se5 Yb2 60.26(6)
Se4 Se5 Yb3 62.62(6)
Yb2 Se5 Yb3 85.51(5)
Se7 Se6 Yb4 66.02(7)
Se7 Se6 Yb3 64.94(7)
Yb4 Se6 Yb3 88.27(6)
Se6 Se7 Yb4 61.70(6)
Se6 Se7 Yb3 64.35(7)
Yb4 Se7 Yb3 86.04(5)
Se9 Se8 Yb4 66.84(6)
Se9 Se8 Yb1 64.25(6)
Yb4 Se8 Yb1 84.21(6)
Se8 Se9 Yb1 65.74(7)
Se8 Se9 Yb4 62.79(6)
Yb1 Se9 Yb4 83.14(5)
C41 Se10 Se4 100.5(4)
C1 N1 C5 116.1(13)
C1 N1 Yb1 125.7(9)
C5 N1 Yb1 117.5(10)
N1 C1 C2 124.6(15)
C3 C2 C1 119.5(18)
C4 C3 C2 118.9(16)
C3 C4 C5 119.2(15)
N1 C5 C4 121.7(15)
C6A N2A C10A 116.0(18)
C6A N2A Yb2 119.9(14)
C10A N2A Yb2 123.9(14)
N2A C6A C7A 123.8(19)
C6A C7A C8A 119(2)
C7A C8A C9A 117(2)
C10A C9A C8A 118.7(17)
N2A C10A C9A 124.5(17)
C6B N2B C10B 116.5(19)
C6B N2B Yb2 116.3(15)
C10B N2B Yb2 127.2(15)
N2B C6B C7B 124.6(19)
C6B C7B C8B 118(2)
C7B C8B C9B 118(2)
C10B C9B C8B 119(2)
N2B C10B C9B 124.0(19)
C15 N3 C11 116.2(14)
C15 N3 Yb2 123.8(9)
C11 N3 Yb2 120.0(10)
N3 C11 C12 121.8(14)
C13 C12 C11 120.9(14)
C12 C13 C14 116.9(17)
C15 C14 C13 120.0(16)
N3 C15 C14 124.2(14)
C20 N4 C16 118.1(11)
C20 N4 Yb3 119.0(9)
C16 N4 Yb3 122.9(8)
C17 C16 N4 121.7(13)
C16 C17 C18 121.5(16)
C17 C18 C19 118.1(15)
C18 C19 C20 120.8(15)
N4 C20 C19 119.7(14)
C25 N5 C21 115.8(12)
C25 N5 Yb3 122.6(9)
C21 N5 Yb3 121.6(10)
N5 C21 C22 122.7(17)
C21 C22 C23 117.8(17)
C24 C23 C22 120.0(16)
C23 C24 C25 118.9(18)
N5 C25 C24 124.8(16)
C30 N6 C26 114.4(15)
C30 N6 Yb3 125.4(11)
C26 N6 Yb3 120.0(11)
N6 C26 C27 122.9(19)
C28 C27 C26 122(2)
C29 C28 C27 115(2)
C28 C29 C30 120(2)
N6 C30 C29 125.8(19)
C31A N7A C35A 115.2(18)
C31A N7A Yb4 124.6(15)
C35A N7A Yb4 120.0(15)
N7A C31A C32A 127(2)
C31A C32A C33A 117(2)
C32A C33A C34A 118(2)
C35A C34A C33A 119(2)
N7A C35A C34A 124.7(19)
C35B N7B C31B 114(2)
C35B N7B Yb4 120.4(17)
C31B N7B Yb4 124.8(17)
N7B C31B C32B 126(2)
C31B C32B C33B 117(2)
C32B C33B C34B 117(2)
C35B C34B C33B 117(2)
N7B C35B C34B 127(2)
C36 N8 C40 116.1(13)
C36 N8 Yb4 121.9(9)
C40 N8 Yb4 121.8(9)
N8 C36 C37 123.0(14)
C38 C37 C36 119.5(16)
C37 C38 C39 119.8(17)
C38 C39 C40 118.1(15)
N8 C40 C39 123.3(14)
C42 C41 C46 116.2(14)
C42 C41 Se10 122.1(11)
C46 C41 Se10 121.7(11)
C43 C42 C41 120.5(17)
C44 C43 C42 123.2(19)
C45 C44 C43 117.2(18)
C44 C45 C46 123(2)
C45 C46 C41 120.1(17)
C47A Se1A Yb1 125.7(8)
C48A C47A C52A 120.0
C48A C47A Se1A 123.8(13)
C52A C47A Se1A 116.1(13)
C49A C48A C47A 120.0
C50A C49A C48A 120.0
C49A C50A C51A 120.0
C52A C51A C50A 120.0
C51A C52A C47A 120.0
C48B C47B C52B 120.0
C48B C47B Se12 117(2)
C52B C47B Se12 123(2)
C47B C48B C49B 120.0
C48B C49B C50B 120.0
C51B C50B C49B 120.0
C52B C51B C50B 120.0
C51B C52B C47B 120.0
C57A N9A C53A 119(4)
N9A C53A C54A 122(4)
C55A C54A C53A 111(4)
C56A C55A C54A 132(4)
C55A C56A C57A 111(4)
N9A C57A C56A 122(4)
C57B N9B C53B 121(4)
N9B C53B C54B 121(4)
C55B C54B C53B 110(4)
C56B C55B C54B 133(5)
C55B C56B C57B 111(4)
N9B C57B C56B 121(4)
C58A N10A C62A 120.0
N10A C58A C59A 120.0
C60A C59A C58A 120.0
C61A C60A C59A 120.0
C60A C61A C62A 120.0
C61A C62A N10A 120.0
C58B N10B C62B 120.0
N10B C58B C59B 120.0
C60B C59B C58B 120.0
C59B C60B C61B 120.0
C60B C61B C62B 120.0
C61B C62B N10B 120.0

loop_
_geom_bond_atom_site_label_1
_geom_bond_atom_site_label_2
_geom_bond_distance
Yb1 N1 2.458(11)
Yb1 Se1A 2.749(2)
Yb1 Se3 2.798(2)
Yb1 Se2 2.812(2)
Yb1 Se9 2.812(2)
Yb1 Se8 2.846(2)
Yb1 Se1 2.851(2)
Yb2 N3 2.428(13)
Yb2 N2B 2.44(2)
Yb2 N2A 2.49(2)
Yb2 Se4 2.782(2)
Yb2 Se2 2.782(2)
Yb2 Se5 2.7855(18)
Yb2 Se1 2.799(2)
Yb2 Se3 2.8760(18)
Yb3 N4 2.502(10)
Yb3 N5 2.559(10)
Yb3 N6 2.589(12)
Yb3 Se5 2.787(2)
Yb3 Se6 2.857(2)
Yb3 Se7 2.871(2)
Yb3 Se4 2.882(2)
Yb3 Se1 3.0531(19)
Yb4 N8 2.406(12)
Yb4 N7A 2.46(2)
Yb4 N7B 2.47(2)
Yb4 Se6 2.730(2)
Yb4 Se8 2.761(2)
Yb4 Se1 2.771(2)
Yb4 Se7 2.8329(19)
Yb4 Se9 2.8549(19)
Se2 Se3 2.390(2)
Se4 Se10 2.598(3)
Se4 Se5 2.758(3)
Se6 Se7 2.453(3)
Se8 Se9 2.392(3)
Se10 C41 1.919(14)
N1 C1 1.320(19)
N1 C5 1.362(17)
C1 C2 1.36(2)
C2 C3 1.36(2)
C3 C4 1.35(2)
C4 C5 1.41(2)
N2A C6A 1.344(18)
N2A C10A 1.350(17)
C6A C7A 1.37(2)
C7A C8A 1.40(2)
C8A C9A 1.41(2)
C9A C10A 1.36(2)
N2B C6B 1.342(18)
N2B C10B 1.345(17)
C6B C7B 1.37(2)
C7B C8B 1.40(2)
C8B C9B 1.41(2)
C9B C10B 1.36(2)
N3 C15 1.333(18)
N3 C11 1.339(18)
C11 C12 1.39(2)
C12 C13 1.35(2)
C13 C14 1.37(2)
C14 C15 1.35(2)
N4 C20 1.353(17)
N4 C16 1.379(17)
C16 C17 1.35(2)
C17 C18 1.35(2)
C18 C19 1.37(2)
C19 C20 1.42(2)
N5 C25 1.343(18)
N5 C21 1.346(19)
C21 C22 1.38(2)
C22 C23 1.42(3)
C23 C24 1.30(3)
C24 C25 1.376(19)
N6 C30 1.28(2)
N6 C26 1.30(2)
C26 C27 1.35(3)
C27 C28 1.35(3)
C28 C29 1.32(3)
C29 C30 1.37(3)
N7A C31A 1.330(17)
N7A C35A 1.331(18)
C31A C32A 1.38(2)
C32A C33A 1.40(2)
C33A C34A 1.41(2)
C34A C35A 1.37(2)
N7B C35B 1.330(18)
N7B C31B 1.341(18)
C31B C32B 1.38(2)
C32B C33B 1.41(2)
C33B C34B 1.41(2)
C34B C35B 1.37(2)
N8 C36 1.349(18)
N8 C40 1.350(17)
C36 C37 1.37(2)
C37 C38 1.35(2)
C38 C39 1.37(2)
C39 C40 1.38(2)
C41 C42 1.39(2)
C41 C46 1.40(2)
C42 C43 1.36(2)
C43 C44 1.36(3)
C44 C45 1.32(3)
C45 C46 1.40(2)
Se1A C47A 1.947(17)
C47A C48A 1.3900
C47A C52A 1.3900
C48A C49A 1.3900
C49A C50A 1.3900
C50A C51A 1.3900
C51A C52A 1.3900
Se12 C47B 1.94(3)
C47B C48B 1.3900
C47B C52B 1.3900
C48B C49B 1.3900
C49B C50B 1.3900
C50B C51B 1.3900
C51B C52B 1.3900
N9A C57A 1.34(3)
N9A C53A 1.35(3)
C53A C54A 1.36(3)
C54A C55A 1.32(3)
C55A C56A 1.32(3)
C56A C57A 1.37(3)
N9B C57B 1.34(3)
N9B C53B 1.34(3)
C53B C54B 1.37(3)
C54B C55B 1.32(3)
C55B C56B 1.32(3)
C56B C57B 1.36(3)
N10A C58A 1.3900
N10A C62A 1.3900
C58A C59A 1.3900
C59A C60A 1.3900
C60A C61A 1.3900
C61A C62A 1.3900
N10B C58B 1.3900
N10B C62B 1.3900
C58B C59B 1.3900
C59B C60B 1.3900
C60B C61B 1.3900
C61B C62B 1.3900

loop_
_geom_torsion_atom_site_label_1
_geom_torsion_atom_site_label_2
_geom_torsion_atom_site_label_3
_geom_torsion_atom_site_label_4
_geom_torsion
N8 Yb4 Se1 Yb2 176.1(3)
N7A Yb4 Se1 Yb2 -124(4)
N7B Yb4 Se1 Yb2 -171(4)
Se6 Yb4 Se1 Yb2 38.37(8)
Se8 Yb4 Se1 Yb2 -46.59(8)
Se7 Yb4 Se1 Yb2 90.56(8)
Se9 Yb4 Se1 Yb2 -96.98(9)
N8 Yb4 Se1 Yb1 -110.7(2)
N7A Yb4 Se1 Yb1 -51(4)
N7B Yb4 Se1 Yb1 -98(4)
Se6 Yb4 Se1 Yb1 111.53(6)
Se8 Yb4 Se1 Yb1 26.57(5)
Se7 Yb4 Se1 Yb1 163.72(4)
Se9 Yb4 Se1 Yb1 -23.82(4)
N8 Yb4 Se1 Yb3 108.3(3)
N7A Yb4 Se1 Yb3 168(4)
N7B Yb4 Se1 Yb3 121(4)
Se6 Yb4 Se1 Yb3 -29.50(5)
Se8 Yb4 Se1 Yb3 -114.46(6)
Se7 Yb4 Se1 Yb3 22.68(4)
Se9 Yb4 Se1 Yb3 -164.85(4)
N3 Yb2 Se1 Yb4 -176.3(2)
N2B Yb2 Se1 Yb4 119(5)
N2A Yb2 Se1 Yb4 142(8)
Se4 Yb2 Se1 Yb4 -31.96(7)
Se2 Yb2 Se1 Yb4 51.63(8)
Se5 Yb2 Se1 Yb4 -90.98(9)
Se3 Yb2 Se1 Yb4 101.44(8)
N3 Yb2 Se1 Yb1 110.4(2)
N2B Yb2 Se1 Yb1 46(5)
N2A Yb2 Se1 Yb1 69(8)
Se4 Yb2 Se1 Yb1 -105.26(6)
Se2 Yb2 Se1 Yb1 -21.67(4)
Se5 Yb2 Se1 Yb1 -164.28(4)
Se3 Yb2 Se1 Yb1 28.14(4)
N3 Yb2 Se1 Yb3 -107.2(2)
N2B Yb2 Se1 Yb3 -172(5)
N2A Yb2 Se1 Yb3 -149(8)
Se4 Yb2 Se1 Yb3 37.07(5)
Se2 Yb2 Se1 Yb3 120.66(5)
Se5 Yb2 Se1 Yb3 -21.95(4)
Se3 Yb2 Se1 Yb3 170.47(4)
N1 Yb1 Se1 Yb4 -79.5(15)
Se1A Yb1 Se1 Yb4 97.77(7)
Se3 Yb1 Se1 Yb4 -169.26(4)
Se2 Yb1 Se1 Yb4 -118.86(6)
Se9 Yb1 Se1 Yb4 24.20(4)
Se8 Yb1 Se1 Yb4 -25.73(5)
N1 Yb1 Se1 Yb2 60.8(15)
Se1A Yb1 Se1 Yb2 -121.96(6)
Se3 Yb1 Se1 Yb2 -28.99(4)
Se2 Yb1 Se1 Yb2 21.41(4)
Se9 Yb1 Se1 Yb2 164.47(4)
Se8 Yb1 Se1 Yb2 114.53(6)
N1 Yb1 Se1 Yb3 -6.5(15)
Se1A Yb1 Se1 Yb3 170.80(7)
Se3 Yb1 Se1 Yb3 -96.23(9)
Se2 Yb1 Se1 Yb3 -45.83(8)
Se9 Yb1 Se1 Yb3 97.23(9)
Se8 Yb1 Se1 Yb3 47.29(8)
N4 Yb3 Se1 Yb4 69.0(6)
N5 Yb3 Se1 Yb4 -106.9(4)
N6 Yb3 Se1 Yb4 -109.2(3)
Se5 Yb3 Se1 Yb4 163.27(4)
Se6 Yb3 Se1 Yb4 28.35(5)
Se7 Yb3 Se1 Yb4 -22.34(4)
Se4 Yb3 Se1 Yb4 105.44(7)
N4 Yb3 Se1 Yb2 -72.4(6)
N5 Yb3 Se1 Yb2 111.7(4)
N6 Yb3 Se1 Yb2 109.3(3)
Se5 Yb3 Se1 Yb2 21.84(4)
Se6 Yb3 Se1 Yb2 -113.08(6)
Se7 Yb3 Se1 Yb2 -163.78(4)
Se4 Yb3 Se1 Yb2 -36.00(5)
N4 Yb3 Se1 Yb1 -4.1(6)
N5 Yb3 Se1 Yb1 -180.0(4)
N6 Yb3 Se1 Yb1 177.6(3)
Se5 Yb3 Se1 Yb1 90.16(9)
Se6 Yb3 Se1 Yb1 -44.76(8)
Se7 Yb3 Se1 Yb1 -95.46(9)
Se4 Yb3 Se1 Yb1 32.32(7)
N3 Yb2 Se2 Se3 -4.7(4)
N2B Yb2 Se2 Se3 -85.3(5)
N2A Yb2 Se2 Se3 -87.7(5)
Se4 Yb2 Se2 Se3 174.46(5)
Se5 Yb2 Se2 Se3 -171.48(7)
Se1 Yb2 Se2 Se3 86.51(7)
N3 Yb2 Se2 Yb1 -69.3(4)
N2B Yb2 Se2 Yb1 -149.8(5)
N2A Yb2 Se2 Yb1 -152.3(5)
Se4 Yb2 Se2 Yb1 109.89(6)
Se5 Yb2 Se2 Yb1 123.96(7)
Se1 Yb2 Se2 Yb1 21.94(4)
Se3 Yb2 Se2 Yb1 -64.57(6)
N1 Yb1 Se2 Se3 97.4(3)
Se1A Yb1 Se2 Se3 14.60(10)
Se9 Yb1 Se2 Se3 178.57(7)
Se8 Yb1 Se2 Se3 -176.77(5)
Se1 Yb1 Se2 Se3 -88.65(7)
N1 Yb1 Se2 Yb2 164.6(3)
Se1A Yb1 Se2 Yb2 81.74(10)
Se3 Yb1 Se2 Yb2 67.14(6)
Se9 Yb1 Se2 Yb2 -114.29(8)
Se8 Yb1 Se2 Yb2 -109.62(6)
Se1 Yb1 Se2 Yb2 -21.51(4)
Yb2 Se2 Se3 Yb1 -95.07(5)
Yb1 Se2 Se3 Yb2 95.07(6)
N1 Yb1 Se3 Se2 -78.9(3)
Se1A Yb1 Se3 Se2 -171.17(6)
Se9 Yb1 Se3 Se2 -176.30(17)
Se8 Yb1 Se3 Se2 5.42(8)
Se1 Yb1 Se3 Se2 91.55(7)
N1 Yb1 Se3 Yb2 -142.3(3)
Se1A Yb1 Se3 Yb2 125.45(7)
Se2 Yb1 Se3 Yb2 -63.38(6)
Se9 Yb1 Se3 Yb2 120.33(18)
Se8 Yb1 Se3 Yb2 -57.95(9)
Se1 Yb1 Se3 Yb2 28.18(4)
N3 Yb2 Se3 Se2 176.5(3)
N2B Yb2 Se3 Se2 88.4(7)
N2A Yb2 Se3 Se2 89.5(8)
Se4 Yb2 Se3 Se2 -7.58(7)
Se5 Yb2 Se3 Se2 156.23(19)
Se1 Yb2 Se3 Se2 -94.24(7)
N3 Yb2 Se3 Yb1 -118.0(3)
N2B Yb2 Se3 Yb1 153.9(7)
N2A Yb2 Se3 Yb1 155.0(8)
Se4 Yb2 Se3 Yb1 57.91(8)
Se2 Yb2 Se3 Yb1 65.49(7)
Se5 Yb2 Se3 Yb1 -138.28(19)
Se1 Yb2 Se3 Yb1 -28.75(5)
N3 Yb2 Se4 Se10 155.6(5)
N2B Yb2 Se4 Se10 -106.2(9)
N2A Yb2 Se4 Se10 -109.9(8)
Se2 Yb2 Se4 Se10 -23.31(6)
Se5 Yb2 Se4 Se10 166.74(7)
Se1 Yb2 Se4 Se10 69.50(7)
Se3 Yb2 Se4 Se10 -17.48(9)
N3 Yb2 Se4 Se5 -11.1(5)
N2B Yb2 Se4 Se5 87.1(9)
N2A Yb2 Se4 Se5 83.4(8)
Se2 Yb2 Se4 Se5 169.95(5)
Se1 Yb2 Se4 Se5 -97.24(6)
Se3 Yb2 Se4 Se5 175.78(6)
N3 Yb2 Se4 Yb3 46.8(5)
N2B Yb2 Se4 Yb3 145.0(9)
N2A Yb2 Se4 Yb3 141.3(8)
Se2 Yb2 Se4 Yb3 -132.11(5)
Se5 Yb2 Se4 Yb3 57.94(6)
Se1 Yb2 Se4 Yb3 -39.30(5)
Se3 Yb2 Se4 Yb3 -126.28(6)
N4 Yb3 Se4 Se10 90.0(3)
N5 Yb3 Se4 Se10 133.0(3)
N6 Yb3 Se4 Se10 -124.6(3)
Se5 Yb3 Se4 Se10 -169.79(7)
Se6 Yb3 Se4 Se10 9.12(5)
Se7 Yb3 Se4 Se10 5.49(7)
Se1 Yb3 Se4 Se10 -74.83(7)
N4 Yb3 Se4 Se5 -100.2(3)
N5 Yb3 Se4 Se5 -57.2(3)
N6 Yb3 Se4 Se5 45.2(3)
Se6 Yb3 Se4 Se5 178.91(5)
Se7 Yb3 Se4 Se5 175.29(5)
Se1 Yb3 Se4 Se5 94.97(6)
N4 Yb3 Se4 Yb2 -159.2(3)
N5 Yb3 Se4 Yb2 -116.2(3)
N6 Yb3 Se4 Yb2 -13.8(3)
Se5 Yb3 Se4 Yb2 -59.06(6)
Se6 Yb3 Se4 Yb2 119.85(6)
Se7 Yb3 Se4 Yb2 116.23(6)
Se1 Yb3 Se4 Yb2 35.91(5)
Se10 Se4 Se5 Yb2 -59.1(3)
Yb3 Se4 Se5 Yb2 -101.21(6)
Se10 Se4 Se5 Yb3 42.1(2)
Yb2 Se4 Se5 Yb3 101.21(6)
N3 Yb2 Se5 Se4 173.5(3)
N2B Yb2 Se5 Se4 -99.6(6)
N2A Yb2 Se5 Se4 -99.8(7)
Se2 Yb2 Se5 Se4 -16.30(8)
Se1 Yb2 Se5 Se4 84.79(7)
Se3 Yb2 Se5 Se4 -166.37(19)
N3 Yb2 Se5 Yb3 112.6(3)
N2B Yb2 Se5 Yb3 -160.5(6)
N2A Yb2 Se5 Yb3 -160.7(7)
Se4 Yb2 Se5 Yb3 -60.90(6)
Se2 Yb2 Se5 Yb3 -77.19(9)
Se1 Yb2 Se5 Yb3 23.89(5)
Se3 Yb2 Se5 Yb3 132.74(19)
N4 Yb3 Se5 Se4 74.2(2)
N5 Yb3 Se5 Se4 140.8(3)
N6 Yb3 Se5 Se4 -150.2(2)
Se6 Yb3 Se5 Se4 -1.48(6)
Se7 Yb3 Se5 Se4 -143.2(3)
Se1 Yb3 Se5 Se4 -80.38(6)
N4 Yb3 Se5 Yb2 132.9(2)
N5 Yb3 Se5 Yb2 -160.5(3)
N6 Yb3 Se5 Yb2 -91.5(2)
Se6 Yb3 Se5 Yb2 57.21(8)
Se7 Yb3 Se5 Yb2 -84.5(4)
Se4 Yb3 Se5 Yb2 58.68(6)
Se1 Yb3 Se5 Yb2 -21.70(4)
N8 Yb4 Se6 Se7 5.8(4)
N7A Yb4 Se6 Se7 -87.8(6)
N7B Yb4 Se6 Se7 -80.3(9)
Se8 Yb4 Se6 Se7 -173.80(5)
Se1 Yb4 Se6 Se7 94.79(7)
Se9 Yb4 Se6 Se7 -172.86(6)
N8 Yb4 Se6 Yb3 -57.4(4)
N7A Yb4 Se6 Yb3 -151.0(6)
N7B Yb4 Se6 Yb3 -143.6(9)
Se8 Yb4 Se6 Yb3 122.96(6)
Se1 Yb4 Se6 Yb3 31.55(5)
Se7 Yb4 Se6 Yb3 -63.23(6)
Se9 Yb4 Se6 Yb3 123.90(7)
N4 Yb3 Se6 Se7 103.7(2)
N5 Yb3 Se6 Se7 52.9(3)
N6 Yb3 Se6 Se7 -37.4(3)
Se5 Yb3 Se6 Se7 -174.95(5)
Se4 Yb3 Se6 Se7 -176.25(5)
Se1 Yb3 Se6 Se7 -92.88(7)
N4 Yb3 Se6 Yb4 168.0(2)
N5 Yb3 Se6 Yb4 117.2(3)
N6 Yb3 Se6 Yb4 26.8(3)
Se5 Yb3 Se6 Yb4 -110.73(7)
Se7 Yb3 Se6 Yb4 64.23(6)
Se4 Yb3 Se6 Yb4 -112.02(6)
Se1 Yb3 Se6 Yb4 -28.65(4)
Yb3 Se6 Se7 Yb4 99.88(6)
Yb4 Se6 Se7 Yb3 -99.88(6)
N8 Yb4 Se7 Se6 -176.1(3)
N7A Yb4 Se7 Se6 97.9(6)
N7B Yb4 Se7 Se6 102.8(8)
Se8 Yb4 Se7 Se6 9.05(8)
Se1 Yb4 Se7 Se6 -87.02(7)
Se9 Yb4 Se7 Se6 147.3(3)
N8 Yb4 Se7 Yb3 -113.2(3)
N7A Yb4 Se7 Yb3 160.8(6)
N7B Yb4 Se7 Yb3 165.7(8)
Se6 Yb4 Se7 Yb3 62.90(7)
Se8 Yb4 Se7 Yb3 71.95(9)
Se1 Yb4 Se7 Yb3 -24.12(5)
Se9 Yb4 Se7 Yb3 -149.8(3)
N4 Yb3 Se7 Se6 -72.4(3)
N5 Yb3 Se7 Se6 -138.8(3)
N6 Yb3 Se7 Se6 152.1(2)
Se5 Yb3 Se7 Se6 145.1(3)
Se4 Yb3 Se7 Se6 4.55(6)
Se1 Yb3 Se7 Se6 82.15(7)
N4 Yb3 Se7 Yb4 -132.8(2)
N5 Yb3 Se7 Yb4 160.8(3)
N6 Yb3 Se7 Yb4 91.7(2)
Se5 Yb3 Se7 Yb4 84.7(4)
Se6 Yb3 Se7 Yb4 -60.40(6)
Se4 Yb3 Se7 Yb4 -55.85(7)
Se1 Yb3 Se7 Yb4 21.75(4)
N8 Yb4 Se8 Se9 -0.5(4)
N7A Yb4 Se8 Se9 80.6(5)
N7B Yb4 Se8 Se9 80.8(6)
Se6 Yb4 Se8 Se9 179.14(5)
Se1 Yb4 Se8 Se9 -91.04(7)
Se7 Yb4 Se8 Se9 171.97(6)
N8 Yb4 Se8 Yb1 63.9(4)
N7A Yb4 Se8 Yb1 145.0(5)
N7B Yb4 Se8 Yb1 145.2(6)
Se6 Yb4 Se8 Yb1 -116.42(6)
Se1 Yb4 Se8 Yb1 -26.61(4)
Se7 Yb4 Se8 Yb1 -123.60(7)
Se9 Yb4 Se8 Yb1 64.43(6)
N1 Yb1 Se8 Se9 -94.8(3)
Se1A Yb1 Se8 Se9 -4.60(7)
Se3 Yb1 Se8 Se9 179.48(7)
Se2 Yb1 Se8 Se9 -176.34(5)
Se1 Yb1 Se8 Se9 92.87(7)
N1 Yb1 Se8 Yb4 -161.9(3)
Se1A Yb1 Se8 Yb4 -71.64(8)
Se3 Yb1 Se8 Yb4 112.43(8)
Se2 Yb1 Se8 Yb4 116.62(6)
Se9 Yb1 Se8 Yb4 -67.04(6)
Se1 Yb1 Se8 Yb4 25.82(4)
Yb4 Se8 Se9 Yb1 94.85(6)
Yb1 Se8 Se9 Yb4 -94.85(6)
N1 Yb1 Se9 Se8 84.0(3)
Se1A Yb1 Se9 Se8 176.00(6)
Se3 Yb1 Se9 Se8 -178.66(17)
Se2 Yb1 Se9 Se8 6.08(8)
Se1 Yb1 Se9 Se8 -86.68(7)
N1 Yb1 Se9 Yb4 147.2(3)
Se1A Yb1 Se9 Yb4 -120.81(7)
Se3 Yb1 Se9 Yb4 -115.47(18)
Se2 Yb1 Se9 Yb4 69.27(9)
Se8 Yb1 Se9 Yb4 63.19(6)
Se1 Yb1 Se9 Yb4 -23.49(4)
N8 Yb4 Se9 Se8 179.7(3)
N7A Yb4 Se9 Se8 -93.5(6)
N7B Yb4 Se9 Se8 -99.2(8)
Se6 Yb4 Se9 Se8 -1.22(7)
Se1 Yb4 Se9 Se8 90.41(7)
Se7 Yb4 Se9 Se8 -143.7(3)
N8 Yb4 Se9 Yb1 113.5(3)
N7A Yb4 Se9 Yb1 -159.7(6)
N7B Yb4 Se9 Yb1 -165.4(8)
Se6 Yb4 Se9 Yb1 -67.42(8)
Se8 Yb4 Se9 Yb1 -66.20(7)
Se1 Yb4 Se9 Yb1 24.21(5)
Se7 Yb4 Se9 Yb1 150.1(3)
Se5 Se4 Se10 C41 -142.6(5)
Yb2 Se4 Se10 C41 164.1(4)
Yb3 Se4 Se10 C41 -104.8(4)
Se1A Yb1 N1 C1 -121.7(14)
Se3 Yb1 N1 C1 145.3(14)
Se2 Yb1 N1 C1 95.4(14)
Se9 Yb1 N1 C1 -48.1(14)
Se8 Yb1 N1 C1 1.7(14)
Se1 Yb1 N1 C1 56(2)
Se1A Yb1 N1 C5 68.6(11)
Se3 Yb1 N1 C5 -24.4(11)
Se2 Yb1 N1 C5 -74.3(11)
Se9 Yb1 N1 C5 142.2(11)
Se8 Yb1 N1 C5 -168.0(12)
Se1 Yb1 N1 C5 -114.1(17)
C5 N1 C1 C2 -2(3)
Yb1 N1 C1 C2 -171.4(17)
N1 C1 C2 C3 -1(4)
C1 C2 C3 C4 2(3)
C2 C3 C4 C5 0(3)
C1 N1 C5 C4 4(3)
Yb1 N1 C5 C4 174.3(14)
C3 C4 C5 N1 -3(3)
N3 Yb2 N2A C6A 116(3)
N2B Yb2 N2A C6A -147(18)
Se4 Yb2 N2A C6A -29(3)
Se2 Yb2 N2A C6A -112(3)
Se5 Yb2 N2A C6A 30(3)
Se1 Yb2 N2A C6A 157(6)
Se3 Yb2 N2A C6A -162(3)
N3 Yb2 N2A C10A -69(3)
N2B Yb2 N2A C10A 29(14)
Se4 Yb2 N2A C10A 147(3)
Se2 Yb2 N2A C10A 64(3)
Se5 Yb2 N2A C10A -154(3)
Se1 Yb2 N2A C10A -27(10)
Se3 Yb2 N2A C10A 14(3)
C10A N2A C6A C7A -7(5)
Yb2 N2A C6A C7A 169(3)
N2A C6A C7A C8A 10(5)
C6A C7A C8A C9A -8(5)
C7A C8A C9A C10A 4(5)
C6A N2A C10A C9A 3(5)
Yb2 N2A C10A C9A -173(2)
C8A C9A C10A N2A -2(5)
N3 Yb2 N2B C6B 156(3)
N2A Yb2 N2B C6B 74(16)
Se4 Yb2 N2B C6B 12(3)
Se2 Yb2 N2B C6B -71(3)
Se5 Yb2 N2B C6B 71(3)
Se1 Yb2 N2B C6B -139(4)
Se3 Yb2 N2B C6B -121(3)
N3 Yb2 N2B C10B -27(3)
N2A Yb2 N2B C10B -109(18)
Se4 Yb2 N2B C10B -171(3)
Se2 Yb2 N2B C10B 106(3)
Se5 Yb2 N2B C10B -112(3)
Se1 Yb2 N2B C10B 38(8)
Se3 Yb2 N2B C10B 56(3)
C10B N2B C6B C7B -3(5)
Yb2 N2B C6B C7B 175(2)
N2B C6B C7B C8B 1(5)
C6B C7B C8B C9B 4(5)
C7B C8B C9B C10B -8(5)
C6B N2B C10B C9B -1(5)
Yb2 N2B C10B C9B -178(3)
C8B C9B C10B N2B 6(5)
N2B Yb2 N3 C15 135.4(13)
N2A Yb2 N3 C15 139.6(12)
Se4 Yb2 N3 C15 -122.4(10)
Se2 Yb2 N3 C15 56.2(12)
Se5 Yb2 N3 C15 -132.0(11)
Se1 Yb2 N3 C15 -36.6(11)
Se3 Yb2 N3 C15 52.6(10)
N2B Yb2 N3 C11 -44.0(13)
N2A Yb2 N3 C11 -39.9(11)
Se4 Yb2 N3 C11 58.2(12)
Se2 Yb2 N3 C11 -123.3(9)
Se5 Yb2 N3 C11 48.6(10)
Se1 Yb2 N3 C11 144.0(10)
Se3 Yb2 N3 C11 -126.9(10)
C15 N3 C11 C12 -1(2)
Yb2 N3 C11 C12 178.6(11)
N3 C11 C12 C13 2(2)
C11 C12 C13 C14 -2(3)
C12 C13 C14 C15 0(3)
C11 N3 C15 C14 -1(2)
Yb2 N3 C15 C14 179.6(12)
C13 C14 C15 N3 1(3)
N5 Yb3 N4 C20 82.8(10)
N6 Yb3 N4 C20 83.5(11)
Se5 Yb3 N4 C20 172.0(10)
Se6 Yb3 N4 C20 -53.0(10)
Se7 Yb3 N4 C20 -4.1(10)
Se4 Yb3 N4 C20 -131.2(10)
Se1 Yb3 N4 C20 -94.2(11)
N5 Yb3 N4 C16 -97.4(11)
N6 Yb3 N4 C16 -96.7(11)
Se5 Yb3 N4 C16 -8.2(10)
Se6 Yb3 N4 C16 126.8(10)
Se7 Yb3 N4 C16 175.7(10)
Se4 Yb3 N4 C16 48.6(10)
Se1 Yb3 N4 C16 85.6(12)
C20 N4 C16 C17 -2(2)
Yb3 N4 C16 C17 178.0(12)
N4 C16 C17 C18 2(3)
C16 C17 C18 C19 0(3)
C17 C18 C19 C20 -1(3)
C16 N4 C20 C19 1(2)
Yb3 N4 C20 C19 -179.3(13)
C18 C19 C20 N4 1(3)
N4 Yb3 N5 C25 -112.2(12)
N6 Yb3 N5 C25 68.2(11)
Se5 Yb3 N5 C25 155.6(11)
Se6 Yb3 N5 C25 -56.4(12)
Se7 Yb3 N5 C25 -18.3(11)
Se4 Yb3 N5 C25 -158.8(10)
Se1 Yb3 N5 C25 65.8(12)
N4 Yb3 N5 C21 65.9(11)
N6 Yb3 N5 C21 -113.6(11)
Se5 Yb3 N5 C21 -26.2(11)
Se6 Yb3 N5 C21 121.8(10)
Se7 Yb3 N5 C21 159.9(11)
Se4 Yb3 N5 C21 19.4(12)
Se1 Yb3 N5 C21 -116.0(10)
C25 N5 C21 C22 0(2)
Yb3 N5 C21 C22 -177.8(12)
N5 C21 C22 C23 0(3)
C21 C22 C23 C24 0(3)
C22 C23 C24 C25 -1(3)
C21 N5 C25 C24 -1(2)
Yb3 N5 C25 C24 177.2(13)
C23 C24 C25 N5 1(3)
N4 Yb3 N6 C30 -101.1(13)
N5 Yb3 N6 C30 -100.5(13)
Se5 Yb3 N6 C30 168.5(13)
Se6 Yb3 N6 C30 17.4(14)
Se7 Yb3 N6 C30 -10.7(13)
Se4 Yb3 N6 C30 131.4(12)
Se1 Yb3 N6 C30 77.8(13)
N4 Yb3 N6 C26 84.7(12)
N5 Yb3 N6 C26 85.3(11)
Se5 Yb3 N6 C26 -5.7(11)
Se6 Yb3 N6 C26 -156.8(10)
Se7 Yb3 N6 C26 175.1(11)
Se4 Yb3 N6 C26 -42.8(12)
Se1 Yb3 N6 C26 -96.4(11)
C30 N6 C26 C27 3(2)
Yb3 N6 C26 C27 178.1(15)
N6 C26 C27 C28 1(3)
C26 C27 C28 C29 -3(3)
C27 C28 C29 C30 1(3)
C26 N6 C30 C29 -5(3)
Yb3 N6 C30 C29 -180.0(15)
C28 C29 C30 N6 4(3)
N8 Yb4 N7A C31A 35(3)
N7B Yb4 N7A C31A 78(8)
Se6 Yb4 N7A C31A 172(3)
Se8 Yb4 N7A C31A -103(3)
Se1 Yb4 N7A C31A -25(6)
Se7 Yb4 N7A C31A 120(3)
Se9 Yb4 N7A C31A -53(3)
N8 Yb4 N7A C35A -150(2)
N7B Yb4 N7A C35A -107(8)
Se6 Yb4 N7A C35A -13(2)
Se8 Yb4 N7A C35A 72(2)
Se1 Yb4 N7A C35A 150(3)
Se7 Yb4 N7A C35A -65(2)
Se9 Yb4 N7A C35A 122(2)
C35A N7A C31A C32A -3(6)
Yb4 N7A C31A C32A 173(3)
N7A C31A C32A C33A -2(6)
C31A C32A C33A C34A 4(6)
C32A C33A C34A C35A -2(5)
C31A N7A C35A C34A 5(5)
Yb4 N7A C35A C34A -170(2)
C33A C34A C35A N7A -3(5)
N8 Yb4 N7B C35B -123(3)
N7A Yb4 N7B C35B 101(9)
Se6 Yb4 N7B C35B 14(3)
Se8 Yb4 N7B C35B 99(3)
Se1 Yb4 N7B C35B -136(3)
Se7 Yb4 N7B C35B -37(3)
Se9 Yb4 N7B C35B 149(3)
N8 Yb4 N7B C31B 68(4)
N7A Yb4 N7B C31B -68(8)
Se6 Yb4 N7B C31B -154(4)
Se8 Yb4 N7B C31B -69(4)
Se1 Yb4 N7B C31B 55(7)
Se7 Yb4 N7B C31B 154(4)
Se9 Yb4 N7B C31B -19(4)
C35B N7B C31B C32B -6(7)
Yb4 N7B C31B C32B 163(4)
N7B C31B C32B C33B 8(8)
C31B C32B C33B C34B -11(7)
C32B C33B C34B C35B 13(6)
C31B N7B C35B C34B 7(6)
Yb4 N7B C35B C34B -162(3)
C33B C34B C35B N7B -11(6)
N7A Yb4 N8 C36 -134.4(13)
N7B Yb4 N8 C36 -139.6(13)
Se6 Yb4 N8 C36 127.4(10)
Se8 Yb4 N8 C36 -53.2(13)
Se1 Yb4 N8 C36 38.2(11)
Se7 Yb4 N8 C36 132.0(11)
Se9 Yb4 N8 C36 -53.5(11)
N7A Yb4 N8 C40 50.7(12)
N7B Yb4 N8 C40 45.5(13)
Se6 Yb4 N8 C40 -47.5(13)
Se8 Yb4 N8 C40 131.9(10)
Se1 Yb4 N8 C40 -136.7(11)
Se7 Yb4 N8 C40 -42.9(11)
Se9 Yb4 N8 C40 131.5(11)
C40 N8 C36 C37 3(2)
Yb4 N8 C36 C37 -171.7(13)
N8 C36 C37 C38 -2(3)
C36 C37 C38 C39 -1(3)
C37 C38 C39 C40 3(3)
C36 N8 C40 C39 -1(2)
Yb4 N8 C40 C39 173.7(13)
C38 C39 C40 N8 -2(3)
Se4 Se10 C41 C42 45.0(13)
Se4 Se10 C41 C46 -137.2(13)
C46 C41 C42 C43 2(2)
Se10 C41 C42 C43 -179.8(15)
C41 C42 C43 C44 -2(3)
C42 C43 C44 C45 -1(3)
C43 C44 C45 C46 4(3)
C44 C45 C46 C41 -3(3)
C42 C41 C46 C45 0(2)
Se10 C41 C46 C45 -177.8(13)
N1 Yb1 Se1A C47A -104.2(9)
Se3 Yb1 Se1A C47A -13.7(8)
Se2 Yb1 Se1A C47A -24.9(9)
Se9 Yb1 Se1A C47A 165.1(8)
Se8 Yb1 Se1A C47A 168.7(8)
Se1 Yb1 Se1A C47A 76.2(8)
Yb1 Se1A C47A C48A -93.0(13)
Yb1 Se1A C47A C52A 90.9(12)
C52A C47A C48A C49A 0.0
Se1A C47A C48A C49A -175.9(18)
C47A C48A C49A C50A 0.0
C48A C49A C50A C51A 0.0
C49A C50A C51A C52A 0.0
C50A C51A C52A C47A 0.0
C48A C47A C52A C51A 0.0
Se1A C47A C52A C51A 176.2(17)
C52B C47B C48B C49B 0.0
Se12 C47B C48B C49B 179(3)
C47B C48B C49B C50B 0.0
C48B C49B C50B C51B 0.0
C49B C50B C51B C52B 0.0
C50B C51B C52B C47B 0.0
C48B C47B C52B C51B 0.0
Se12 C47B C52B C51B -179(3)
C57A N9A C53A C54A -10(10)
N9A C53A C54A C55A -4(9)
C53A C54A C55A C56A 17(10)
C54A C55A C56A C57A -12(10)
C53A N9A C57A C56A 16(10)
C55A C56A C57A N9A -5(9)
C57B N9B C53B C54B 6(10)
N9B C53B C54B C55B -14(8)
C53B C54B C55B C56B 16(10)
C54B C55B C56B C57B -8(11)
C53B N9B C57B C56B 3(11)
C55B C56B C57B N9B -3(10)
C62A N10A C58A C59A 0.0
N10A C58A C59A C60A 0.0
C58A C59A C60A C61A 0.0
C59A C60A C61A C62A 0.0
C60A C61A C62A N10A 0.0
C58A N10A C62A C61A 0.0
C62B N10B C58B C59B 0.0
N10B C58B C59B C60B 0.0
C58B C59B C60B C61B 0.0
C59B C60B C61B C62B 0.0
C60B C61B C62B N10B 0.0
C58B N10B C62B C61B 0.0
